data_4084895
loop_
_publ_author_name
'Espada, Mar\?\'ia F.'
'Poveda, Manuel L.'
'Carmona, Ernesto'

_publ_section_title
;
 Reactivity of a Cationic (C5Me5)IrIII-Cyclometalated Phosphine Complex
 with Alkynes
;
_journal_issue 24
_journal_name_full Organometallics
_journal_page_first 7164
_journal_paper_doi 10.1021/om5009742
_journal_volume 33
_journal_year 2014
_chemical_formula_sum 'C67 H53 B F24 Ir P'
_chemical_formula_weight 1548.07
_chemical_name_systematic
; 
 ? 
;
_space_group_IT_number 14
_symmetry_cell_setting monoclinic
_symmetry_space_group_name_Hall '-P 2ybc'
_symmetry_space_group_name_H-M 'P 1 21/c 1'
_atom_sites_solution_hydrogens geom
_atom_sites_solution_primary direct
_atom_sites_solution_secondary difmap
_audit_creation_method SHELXL-97
_cell_angle_alpha 90.00
_cell_angle_beta 97.5660(10)
_cell_angle_gamma 90.00
_cell_formula_units_Z 4
_cell_length_a 18.3399(7)
_cell_length_b 12.1037(4)
_cell_length_c 28.6392(9)
_cell_measurement_temperature 296(2)
_cell_volume 6302.0(4)
_computing_structure_refinement 'SHELXL-97 (Sheldrick, 2008)'
_computing_structure_solution 'SHELXS-97 (Sheldrick, 2008)'
_diffrn_ambient_temperature 296(2)
_diffrn_measured_fraction_theta_full 0.994
_diffrn_measured_fraction_theta_max 0.994
_diffrn_radiation_monochromator graphite
_diffrn_radiation_source 'fine-focus sealed tube'
_diffrn_radiation_type MoK\a
_diffrn_radiation_wavelength 0.71073
_diffrn_reflns_av_R_equivalents 0.0316
_diffrn_reflns_av_sigmaI/netI 0.0226
_diffrn_reflns_limit_h_max 22
_diffrn_reflns_limit_h_min -22
_diffrn_reflns_limit_k_max 13
_diffrn_reflns_limit_k_min -14
_diffrn_reflns_limit_l_max 26
_diffrn_reflns_limit_l_min -34
_diffrn_reflns_number 66403
_diffrn_reflns_theta_full 25.25
_diffrn_reflns_theta_max 25.25
_diffrn_reflns_theta_min 1.83
_exptl_absorpt_coefficient_mu 2.257
_exptl_absorpt_correction_T_max 0.7002
_exptl_absorpt_correction_T_min 0.3983
_exptl_absorpt_correction_type multi-scan
_exptl_absorpt_process_details 'APEX2 Software Suite; Bruker 2005'
_exptl_crystal_density_diffrn 1.632
_exptl_crystal_density_method 'not measured'
_exptl_crystal_description prism
_exptl_crystal_F_000 3072
_exptl_crystal_size_max 0.50
_exptl_crystal_size_mid 0.34
_exptl_crystal_size_min 0.17
_refine_diff_density_max 0.918
_refine_diff_density_min -0.770
_refine_diff_density_rms 0.068
_refine_ls_extinction_method none
_refine_ls_goodness_of_fit_ref 1.040
_refine_ls_hydrogen_treatment constr
_refine_ls_matrix_type full
_refine_ls_number_parameters 883
_refine_ls_number_reflns 11357
_refine_ls_number_restraints 105
_refine_ls_restrained_S_all 1.099
_refine_ls_R_factor_all 0.0313
_refine_ls_R_factor_gt 0.0251
_refine_ls_shift/su_max 0.004
_refine_ls_shift/su_mean 0.000
_refine_ls_structure_factor_coef Fsqd
_refine_ls_weighting_details 'calc w=1/[\s^2^(Fo^2^)+(0.0311P)^2^+6.1574P] where P=(Fo^2^+2Fc^2^)/3'
_refine_ls_weighting_scheme calc
_refine_ls_wR_factor_gt 0.0603
_refine_ls_wR_factor_ref 0.0624
_reflns_number_gt 10066
_reflns_number_total 11357
_reflns_threshold_expression >2sigma(I)
_cod_data_source_file om5009742_si_002.cif
_cod_data_source_block 5
_cod_depositor_comments
;
The following automatic conversions were performed:

'_symmetry_cell_setting' value 'Monoclinic' changed to 'monoclinic'
according to
/home/saulius/struct/COD-crude-data--automatic-downloads/rss-feeds/ACS/lib/dictionaries/cif_core.dic
dictionary named 'cif_core.dic' version 2.4.2 from 2011-04-26.

Automatic conversion script
Id: cif_fix_values 2935 2014-11-11 08:27:57Z andrius 

 Adding full bibliography for 4084892--4084898.cif.
;
_cod_original_sg_symbol_H-M P2(1)/c
_cod_database_code 4084895

loop_
_symmetry_equiv_pos_as_xyz
'x, y, z'
'-x, y+1/2, -z+1/2'
'-x, -y, -z'
'x, -y-1/2, z-1/2'

loop_
_atom_site_label
_atom_site_type_symbol
_atom_site_fract_x
_atom_site_fract_y
_atom_site_fract_z
_atom_site_U_iso_or_equiv
_atom_site_adp_type
_atom_site_occupancy
_atom_site_symmetry_multiplicity
_atom_site_calc_flag
_atom_site_refinement_flags
_atom_site_disorder_assembly
_atom_site_disorder_group
Ir1 Ir 0.280575(6) 0.308110(9) 0.150666(4) 0.02341(4) Uani 1 1 d . . .
P1 P 0.21089(4) 0.29189(6) 0.07900(3) 0.02222(15) Uani 1 1 d . . .
F1 F 0.91919(16) -0.19994(19) 0.16285(11) 0.0855(10) Uani 1 1 d . . .
F2 F 0.96060(14) 0.5733(2) 0.04919(8) 0.0688(7) Uani 1 1 d . . .
F3 F 0.92630(12) 0.57414(18) 0.11670(8) 0.0608(6) Uani 1 1 d . . .
F4 F 1.01405(11) 0.47186(19) 0.10323(10) 0.0736(8) Uani 1 1 d . . .
F5 F 0.89329(17) 0.2725(2) -0.06068(9) 0.0849(10) Uani 1 1 d . . .
F6 F 0.78419(13) 0.2195(2) -0.05766(7) 0.0625(6) Uani 1 1 d . . .
F7 F 0.87187(15) 0.11879(19) -0.02901(8) 0.0694(7) Uani 1 1 d . . .
F8 F 0.54587(13) 0.6389(2) 0.15331(10) 0.0702(7) Uani 1 1 d . . .
F9 F 0.65404(14) 0.69193(16) 0.14539(9) 0.0627(7) Uani 1 1 d . . .
F10 F 0.59340(16) 0.5986(2) 0.09139(8) 0.0756(8) Uani 1 1 d . . .
F11 F 0.59592(14) 0.4188(2) 0.29376(8) 0.0654(7) Uani 1 1 d . . .
F12 F 0.60181(12) 0.24951(18) 0.27355(7) 0.0521(5) Uani 1 1 d . . .
F13 F 0.69842(11) 0.3324(2) 0.30410(7) 0.0522(6) Uani 1 1 d . . .
F14 F 0.88229(12) 0.1786(2) 0.29780(7) 0.0577(6) Uani 1 1 d . . .
F15 F 0.95982(14) 0.0492(2) 0.29351(7) 0.0740(8) Uani 1 1 d . . .
F16 F 0.97774(13) 0.2105(2) 0.26576(8) 0.0709(8) Uani 1 1 d . . .
F17 F 0.80291(15) -0.20615(18) 0.14374(10) 0.0730(7) Uani 1 1 d . . .
F18 F 0.86916(15) -0.1399(2) 0.09605(8) 0.0696(7) Uani 1 1 d . . .
F19 F 0.56062(11) -0.11110(16) 0.13164(8) 0.0529(6) Uani 1 1 d . . .
F20 F 0.52354(12) 0.01892(19) 0.17277(7) 0.0540(6) Uani 1 1 d . . .
F21 F 0.45588(10) -0.03539(18) 0.11018(7) 0.0482(5) Uani 1 1 d . . .
C63 C 0.89872(15) 0.3663(2) 0.02644(10) 0.0258(6) Uani 1 1 d . . .
H63 H 0.9318 0.3905 0.0066 0.031 Uiso 1 1 calc R . .
C62 C 0.85124(15) 0.2796(2) 0.01344(10) 0.0251(6) Uani 1 1 d . . .
C61 C 0.80255(15) 0.2430(2) 0.04352(10) 0.0239(6) Uani 1 1 d . . .
H61 H 0.7720 0.1834 0.0342 0.029 Uiso 1 1 calc R . .
C60 C 0.79776(14) 0.2923(2) 0.08714(10) 0.0210(6) Uani 1 1 d . . .
C44 C 0.79784(14) 0.1507(2) 0.15518(9) 0.0197(6) Uani 1 1 d . . .
C45 C 0.80733(14) 0.0442(2) 0.13847(10) 0.0232(6) Uani 1 1 d . . .
H45 H 0.7804 0.0230 0.1101 0.028 Uiso 1 1 calc R . .
C46 C 0.85534(15) -0.0316(2) 0.16238(10) 0.0263(6) Uani 1 1 d . . .
C50 C 0.86310(19) -0.1433(3) 0.14158(13) 0.0422(8) Uani 1 1 d . . .
C66 C 0.94864(16) 0.5074(3) 0.08484(11) 0.0290(7) Uani 1 1 d . . .
C64 C 0.89583(14) 0.4161(2) 0.06972(10) 0.0230(6) Uani 1 1 d . . .
C65 C 0.84615(14) 0.3805(2) 0.09924(10) 0.0234(6) Uani 1 1 d . . .
H65 H 0.8450 0.4163 0.1279 0.028 Uiso 1 1 calc R . .
C67 C 0.85118(18) 0.2236(3) -0.03296(11) 0.0359(8) Uani 1 1 d . . .
C52 C 0.71061(14) 0.3345(2) 0.15654(10) 0.0221(6) Uani 1 1 d . . .
C57 C 0.68195(15) 0.4339(2) 0.13724(10) 0.0251(6) Uani 1 1 d . . .
H57 H 0.6924 0.4545 0.1076 0.030 Uiso 1 1 calc R . .
C56 C 0.63849(16) 0.5028(2) 0.16068(10) 0.0271(6) Uani 1 1 d . . .
C59 C 0.60787(19) 0.6066(3) 0.13776(12) 0.0381(8) Uani 1 1 d . . .
C55 C 0.62338(15) 0.4769(3) 0.20565(10) 0.0283(7) Uani 1 1 d . . .
H55 H 0.5947 0.5234 0.2216 0.034 Uiso 1 1 calc R . .
C54 C 0.65206(14) 0.3804(2) 0.22608(10) 0.0241(6) Uani 1 1 d . . .
C58 C 0.63712(17) 0.3463(3) 0.27406(11) 0.0314(7) Uani 1 1 d . . .
C53 C 0.69398(14) 0.3105(2) 0.20178(10) 0.0219(6) Uani 1 1 d . . .
H53 H 0.7117 0.2451 0.2162 0.026 Uiso 1 1 calc R . .
C49 C 0.84017(15) 0.1770(2) 0.19802(10) 0.0253(6) Uani 1 1 d . . .
H49 H 0.8372 0.2479 0.2101 0.030 Uiso 1 1 calc R . .
C48 C 0.88663(15) 0.1003(3) 0.22306(10) 0.0266(6) Uani 1 1 d . . .
C51 C 0.92693(18) 0.1341(3) 0.26963(11) 0.0412(8) Uani 1 1 d . . .
C47 C 0.89508(15) -0.0042(3) 0.20572(10) 0.0289(7) Uani 1 1 d . . .
H47 H 0.9264 -0.0551 0.2224 0.035 Uiso 1 1 calc R . .
C36 C 0.66998(14) 0.1860(2) 0.09740(9) 0.0194(6) Uani 1 1 d . . .
C41 C 0.63220(14) 0.1049(2) 0.11923(9) 0.0206(6) Uani 1 1 d . . .
H41 H 0.6545 0.0739 0.1472 0.025 Uiso 1 1 calc R . .
C40 C 0.56215(14) 0.0688(2) 0.10056(10) 0.0229(6) Uani 1 1 d . . .
C42 C 0.52541(16) -0.0149(3) 0.12814(11) 0.0333(7) Uani 1 1 d . . .
C39 C 0.52678(15) 0.1118(2) 0.05872(10) 0.0259(6) Uani 1 1 d . . .
H39 H 0.4803 0.0873 0.0461 0.031 Uiso 1 1 calc R . .
C38 C 0.56338(16) 0.1928(2) 0.03638(10) 0.0268(6) Uani 1 1 d . A .
C37 C 0.63257(15) 0.2288(2) 0.05550(10) 0.0237(6) Uani 1 1 d . . .
H37 H 0.6552 0.2838 0.0398 0.028 Uiso 1 1 calc R . .
C43 C 0.52658(18) 0.2449(3) -0.00741(12) 0.0429(9) Uani 1 1 d D . .
F22A F 0.4552(6) 0.2467(11) -0.0090(6) 0.118(3) Uani 0.152(4) 1 d PDU A 1
F23A F 0.5398(7) 0.1912(11) -0.0448(5) 0.104(3) Uani 0.152(4) 1 d PDU A 1
F24A F 0.5466(7) 0.3462(9) -0.0126(5) 0.087(2) Uani 0.152(4) 1 d PDU A 1
F22B F 0.57217(16) 0.2736(4) -0.03717(11) 0.0899(13) Uani 0.848(4) 1 d PDU A 2
F23B F 0.4873(3) 0.3302(3) 0.00112(13) 0.1220(18) Uani 0.848(4) 1 d PDU A 2
F24B F 0.48005(16) 0.1782(3) -0.03332(9) 0.0662(10) Uani 0.848(4) 1 d PD A 2
C18 C 0.17150(16) 0.3195(3) 0.16838(11) 0.0307(7) Uani 1 1 d . . .
H18A H 0.1721 0.2955 0.2007 0.037 Uiso 1 1 calc R . .
H18B H 0.1567 0.3965 0.1668 0.037 Uiso 1 1 calc R . .
C19 C 0.11466(15) 0.2533(3) 0.13788(10) 0.0276(6) Uani 1 1 d . . .
C20 C 0.04982(17) 0.2174(3) 0.15375(12) 0.0376(8) Uani 1 1 d . . .
H20 H 0.0415 0.2320 0.1845 0.045 Uiso 1 1 calc R . .
C21 C -0.00160(18) 0.1603(3) 0.12382(13) 0.0435(9) Uani 1 1 d . . .
H21 H -0.0442 0.1351 0.1347 0.052 Uiso 1 1 calc R . .
C22 C 0.00923(17) 0.1399(3) 0.07787(13) 0.0391(8) Uani 1 1 d . . .
H22 H -0.0266 0.1017 0.0582 0.047 Uiso 1 1 calc R . .
C23 C 0.07234(16) 0.1749(3) 0.06008(12) 0.0314(7) Uani 1 1 d . . .
C25 C 0.08148(18) 0.1526(3) 0.00939(12) 0.0394(8) Uani 1 1 d . . .
H25A H 0.1213 0.1016 0.0081 0.059 Uiso 1 1 calc R . .
H25B H 0.0921 0.2206 -0.0056 0.059 Uiso 1 1 calc R . .
H25C H 0.0369 0.1215 -0.0066 0.059 Uiso 1 1 calc R . .
C24 C 0.12521(15) 0.2305(2) 0.09162(10) 0.0253(6) Uani 1 1 d . . .
C15 C 0.25445(15) 0.2106(2) 0.03629(10) 0.0238(6) Uani 1 1 d . . .
C10 C 0.27666(14) 0.1047(2) 0.05351(10) 0.0234(6) Uani 1 1 d . . .
C11 C 0.31161(15) 0.0331(3) 0.02574(11) 0.0297(7) Uani 1 1 d . . .
H11 H 0.3258 -0.0368 0.0370 0.036 Uiso 1 1 calc R . .
C12 C 0.32536(16) 0.0654(3) -0.01852(11) 0.0341(7) Uani 1 1 d . . .
H12 H 0.3489 0.0174 -0.0370 0.041 Uiso 1 1 calc R . .
C13 C 0.30435(16) 0.1680(3) -0.03505(11) 0.0334(7) Uani 1 1 d . . .
H13 H 0.3145 0.1887 -0.0648 0.040 Uiso 1 1 calc R . .
C14 C 0.26815(15) 0.2430(3) -0.00898(10) 0.0270(6) Uani 1 1 d . . .
C16 C 0.2462(2) 0.3518(3) -0.03275(12) 0.0434(8) Uani 1 1 d . . .
H16A H 0.2586 0.3510 -0.0643 0.065 Uiso 1 1 calc R . .
H16B H 0.2720 0.4110 -0.0154 0.065 Uiso 1 1 calc R . .
H16C H 0.1942 0.3624 -0.0336 0.065 Uiso 1 1 calc R . .
C1 C 0.26145(15) 0.0671(2) 0.10112(10) 0.0251(6) Uani 1 1 d . . .
H1A H 0.2743 -0.0104 0.1049 0.030 Uiso 1 1 calc R . .
H1B H 0.2092 0.0741 0.1029 0.030 Uiso 1 1 calc R . .
C2 C 0.30352(15) 0.1320(2) 0.14098(10) 0.0233(6) Uani 1 1 d . . .
H2 H 0.3565 0.1188 0.1426 0.028 Uiso 1 1 calc R . .
C3 C 0.28280(16) 0.1430(2) 0.18658(10) 0.0283(6) Uani 1 1 d . . .
H3 H 0.3273 0.1390 0.2096 0.034 Uiso 1 1 calc R . .
C4 C 0.22101(17) 0.0925(3) 0.20787(11) 0.0306(7) Uani 1 1 d . . .
C5 C 0.2129(2) 0.1237(3) 0.25392(12) 0.0421(8) Uani 1 1 d . . .
H5 H 0.2429 0.1790 0.2685 0.051 Uiso 1 1 calc R . .
C6 C 0.1614(2) 0.0742(3) 0.27828(14) 0.0539(10) Uani 1 1 d . . .
H6 H 0.1572 0.0964 0.3089 0.065 Uiso 1 1 calc R . .
C7 C 0.1166(2) -0.0074(3) 0.25756(14) 0.0525(10) Uani 1 1 d . . .
H7 H 0.0820 -0.0407 0.2740 0.063 Uiso 1 1 calc R . .
C8 C 0.1230(2) -0.0398(3) 0.21244(14) 0.0477(9) Uani 1 1 d . . .
H8 H 0.0925 -0.0951 0.1982 0.057 Uiso 1 1 calc R . .
C9 C 0.17471(18) 0.0097(3) 0.18776(12) 0.0388(8) Uani 1 1 d . . .
H9 H 0.1784 -0.0132 0.1572 0.047 Uiso 1 1 calc R . .
C17 C 0.17616(17) 0.4225(2) 0.05405(11) 0.0310(7) Uani 1 1 d . . .
H17A H 0.1408 0.4089 0.0268 0.046 Uiso 1 1 calc R . .
H17B H 0.2162 0.4652 0.0451 0.046 Uiso 1 1 calc R . .
H17C H 0.1531 0.4626 0.0771 0.046 Uiso 1 1 calc R . .
C26 C 0.3609(2) 0.4345(3) 0.12911(12) 0.0432(9) Uani 1 1 d . . .
C30 C 0.3090(2) 0.4847(3) 0.15627(14) 0.0441(9) Uani 1 1 d . . .
C29 C 0.32184(18) 0.4387(3) 0.20258(12) 0.0407(8) Uani 1 1 d . . .
C28 C 0.37933(17) 0.3599(3) 0.20365(11) 0.0342(7) Uani 1 1 d . . .
C33 C 0.4152(2) 0.3006(3) 0.24644(14) 0.0536(10) Uani 1 1 d . . .
H33A H 0.3800 0.2893 0.2680 0.080 Uiso 1 1 calc R . .
H33B H 0.4554 0.3441 0.2614 0.080 Uiso 1 1 calc R . .
H33C H 0.4333 0.2305 0.2374 0.080 Uiso 1 1 calc R . .
C27 C 0.40321(17) 0.3571(3) 0.15819(12) 0.0363(8) Uani 1 1 d . . .
C32 C 0.46642(19) 0.2918(3) 0.14454(16) 0.0555(11) Uani 1 1 d . . .
H32A H 0.4566 0.2721 0.1119 0.083 Uiso 1 1 calc R . .
H32B H 0.4728 0.2260 0.1633 0.083 Uiso 1 1 calc R . .
H32C H 0.5104 0.3356 0.1497 0.083 Uiso 1 1 calc R . .
C34 C 0.2860(2) 0.4755(4) 0.24450(15) 0.0683(13) Uani 1 1 d . . .
H34A H 0.2871 0.4161 0.2668 0.102 Uiso 1 1 calc R . .
H34B H 0.2358 0.4961 0.2343 0.102 Uiso 1 1 calc R . .
H34C H 0.3121 0.5379 0.2591 0.102 Uiso 1 1 calc R . .
C35 C 0.2615(3) 0.5837(3) 0.14264(19) 0.0785(16) Uani 1 1 d . . .
H35A H 0.2142 0.5734 0.1529 0.118 Uiso 1 1 calc R . .
H35B H 0.2555 0.5923 0.1090 0.118 Uiso 1 1 calc R . .
H35C H 0.2844 0.6485 0.1572 0.118 Uiso 1 1 calc R . .
C31 C 0.3750(3) 0.4675(4) 0.08028(15) 0.0723(14) Uani 1 1 d . . .
H31A H 0.4212 0.5057 0.0822 0.108 Uiso 1 1 calc R . .
H31B H 0.3363 0.5153 0.0665 0.108 Uiso 1 1 calc R . .
H31C H 0.3766 0.4026 0.0612 0.108 Uiso 1 1 calc R . .
B1 B 0.74558(16) 0.2414(3) 0.12416(11) 0.0204(6) Uani 1 1 d . . .

loop_
_atom_site_aniso_label
_atom_site_aniso_U_11
_atom_site_aniso_U_22
_atom_site_aniso_U_33
_atom_site_aniso_U_23
_atom_site_aniso_U_13
_atom_site_aniso_U_12
Ir1 0.02360(6) 0.02211(7) 0.02430(7) -0.00499(5) 0.00238(4) 0.00356(5)
P1 0.0217(3) 0.0209(4) 0.0242(4) 0.0001(3) 0.0038(3) 0.0030(3)
F1 0.0864(19) 0.0491(15) 0.104(2) -0.0250(14) -0.0513(16) 0.0409(13)
F2 0.0878(17) 0.0691(16) 0.0469(13) 0.0122(12) -0.0003(12) -0.0549(14)
F3 0.0574(13) 0.0502(13) 0.0807(16) -0.0323(12) 0.0309(12) -0.0250(11)
F4 0.0322(11) 0.0505(14) 0.128(2) -0.0105(14) -0.0280(13) -0.0018(10)
F5 0.116(2) 0.099(2) 0.0522(14) -0.0321(14) 0.0572(15) -0.0602(18)
F6 0.0602(14) 0.0910(18) 0.0333(11) -0.0154(12) -0.0051(10) -0.0016(13)
F7 0.111(2) 0.0475(14) 0.0490(13) -0.0182(11) 0.0062(13) 0.0235(14)
F8 0.0573(14) 0.0580(15) 0.100(2) 0.0323(14) 0.0289(13) 0.0347(12)
F9 0.0681(15) 0.0287(12) 0.0895(18) 0.0174(11) 0.0029(13) -0.0004(10)
F10 0.119(2) 0.0567(15) 0.0443(13) 0.0091(12) -0.0157(13) 0.0412(15)
F11 0.0916(17) 0.0622(15) 0.0519(13) 0.0048(12) 0.0453(13) 0.0291(13)
F12 0.0604(13) 0.0527(13) 0.0470(12) 0.0027(11) 0.0209(10) -0.0219(11)
F13 0.0477(12) 0.0776(16) 0.0298(10) 0.0128(10) -0.0007(9) -0.0071(11)
F14 0.0533(13) 0.0899(18) 0.0291(10) -0.0180(11) 0.0022(9) 0.0135(12)
F15 0.0867(18) 0.0898(19) 0.0357(12) -0.0060(12) -0.0285(12) 0.0395(15)
F16 0.0475(13) 0.114(2) 0.0473(13) -0.0262(14) -0.0077(10) -0.0320(14)
F17 0.0772(17) 0.0363(13) 0.101(2) -0.0100(13) -0.0041(15) -0.0170(12)
F18 0.108(2) 0.0477(14) 0.0541(14) -0.0136(12) 0.0144(13) 0.0243(14)
F19 0.0498(12) 0.0298(11) 0.0795(16) 0.0211(11) 0.0096(11) 0.0019(9)
F20 0.0668(14) 0.0640(14) 0.0349(11) 0.0044(10) 0.0209(10) -0.0259(12)
F21 0.0274(10) 0.0580(13) 0.0579(13) 0.0173(11) 0.0012(9) -0.0162(9)
C63 0.0236(14) 0.0261(16) 0.0288(15) 0.0067(13) 0.0082(12) 0.0015(12)
C62 0.0257(14) 0.0253(16) 0.0246(15) 0.0018(12) 0.0042(11) 0.0013(12)
C61 0.0214(14) 0.0247(16) 0.0253(14) 0.0006(12) 0.0021(11) -0.0024(12)
C60 0.0204(13) 0.0203(15) 0.0223(14) 0.0029(11) 0.0021(11) 0.0013(11)
C44 0.0166(12) 0.0219(14) 0.0211(13) 0.0007(11) 0.0043(10) -0.0002(11)
C45 0.0207(13) 0.0248(16) 0.0229(14) 0.0001(12) -0.0022(11) -0.0029(11)
C46 0.0223(14) 0.0247(16) 0.0313(16) 0.0021(13) 0.0008(12) 0.0010(12)
C50 0.043(2) 0.0328(19) 0.046(2) -0.0013(16) -0.0106(16) 0.0119(16)
C66 0.0248(15) 0.0310(17) 0.0317(16) 0.0008(14) 0.0052(12) -0.0041(13)
C64 0.0200(13) 0.0216(15) 0.0264(15) 0.0040(12) -0.0005(11) 0.0005(11)
C65 0.0219(14) 0.0260(16) 0.0218(14) 0.0009(12) 0.0009(11) 0.0006(12)
C67 0.0414(19) 0.0358(19) 0.0323(17) -0.0023(15) 0.0114(14) -0.0070(15)
C52 0.0198(13) 0.0212(15) 0.0245(14) -0.0004(12) 0.0003(11) -0.0039(11)
C57 0.0271(14) 0.0251(16) 0.0228(14) 0.0010(12) 0.0018(11) -0.0017(12)
C56 0.0257(14) 0.0223(16) 0.0321(16) -0.0009(13) -0.0009(12) 0.0003(12)
C59 0.0424(19) 0.0320(19) 0.0395(19) 0.0032(15) 0.0040(15) 0.0108(15)
C55 0.0251(15) 0.0278(17) 0.0320(16) -0.0051(13) 0.0030(12) 0.0029(12)
C54 0.0204(13) 0.0261(16) 0.0259(14) -0.0030(12) 0.0034(11) -0.0043(11)
C58 0.0317(16) 0.0302(17) 0.0342(17) -0.0009(14) 0.0111(13) 0.0018(13)
C53 0.0192(13) 0.0204(15) 0.0255(14) 0.0010(12) 0.0010(11) -0.0006(11)
C49 0.0210(14) 0.0275(16) 0.0278(15) 0.0003(13) 0.0051(11) -0.0008(12)
C48 0.0192(13) 0.0390(18) 0.0215(14) 0.0003(13) 0.0025(11) -0.0019(12)
C51 0.0314(17) 0.061(2) 0.0288(17) -0.0068(17) -0.0033(14) 0.0087(17)
C47 0.0227(14) 0.0350(18) 0.0286(15) 0.0084(14) 0.0017(12) 0.0058(13)
C36 0.0193(13) 0.0191(14) 0.0205(13) -0.0013(11) 0.0049(10) 0.0028(11)
C41 0.0214(13) 0.0205(15) 0.0198(13) 0.0003(11) 0.0020(10) 0.0028(11)
C40 0.0223(14) 0.0214(15) 0.0259(14) -0.0011(12) 0.0067(11) 0.0015(11)
C42 0.0268(16) 0.0316(18) 0.0413(19) 0.0062(15) 0.0036(13) -0.0039(13)
C39 0.0182(13) 0.0275(16) 0.0312(15) -0.0009(13) 0.0004(11) 0.0008(12)
C38 0.0238(14) 0.0309(17) 0.0252(15) 0.0033(13) 0.0014(11) 0.0021(12)
C37 0.0262(14) 0.0213(15) 0.0240(14) 0.0049(12) 0.0048(11) -0.0015(12)
C43 0.0345(18) 0.056(2) 0.0353(19) 0.0126(18) -0.0076(15) -0.0012(17)
F22A 0.167(6) 0.108(6) 0.067(5) 0.017(5) -0.033(5) 0.088(6)
F23A 0.087(5) 0.154(6) 0.065(5) 0.049(5) -0.017(5) -0.022(5)
F24A 0.089(4) 0.110(4) 0.051(4) 0.044(4) -0.028(4) -0.002(4)
F22B 0.0591(18) 0.151(3) 0.0534(18) 0.068(2) -0.0171(14) -0.0402(19)
F23B 0.184(4) 0.105(3) 0.064(2) 0.004(2) -0.036(2) 0.102(3)
F24B 0.0616(18) 0.091(2) 0.0366(14) 0.0185(14) -0.0269(13) -0.0326(16)
C18 0.0302(16) 0.0310(17) 0.0323(16) 0.0024(14) 0.0098(13) 0.0127(13)
C19 0.0234(14) 0.0283(17) 0.0318(16) 0.0082(13) 0.0068(12) 0.0103(12)
C20 0.0315(17) 0.047(2) 0.0365(18) 0.0117(16) 0.0119(14) 0.0098(15)
C21 0.0262(17) 0.051(2) 0.054(2) 0.0169(18) 0.0098(15) -0.0003(15)
C22 0.0245(16) 0.039(2) 0.052(2) 0.0071(17) -0.0013(14) -0.0030(14)
C23 0.0236(15) 0.0290(17) 0.0403(18) 0.0041(14) -0.0010(13) 0.0037(12)
C25 0.0332(17) 0.046(2) 0.0372(18) -0.0048(16) -0.0038(14) -0.0071(15)
C24 0.0210(14) 0.0229(15) 0.0324(16) 0.0066(13) 0.0047(12) 0.0060(11)
C15 0.0219(14) 0.0255(16) 0.0237(14) -0.0050(12) 0.0022(11) -0.0020(11)
C10 0.0188(13) 0.0254(16) 0.0254(14) -0.0057(12) 0.0011(11) -0.0014(11)
C11 0.0246(15) 0.0283(17) 0.0352(17) -0.0101(14) 0.0006(12) 0.0037(12)
C12 0.0276(15) 0.043(2) 0.0321(17) -0.0150(15) 0.0066(13) 0.0037(14)
C13 0.0263(15) 0.049(2) 0.0260(16) -0.0046(15) 0.0062(12) -0.0042(14)
C14 0.0232(14) 0.0331(17) 0.0249(15) -0.0011(13) 0.0037(11) -0.0024(12)
C16 0.057(2) 0.045(2) 0.0314(18) 0.0075(16) 0.0164(16) 0.0071(18)
C1 0.0284(15) 0.0194(15) 0.0275(15) -0.0024(12) 0.0033(12) 0.0051(12)
C2 0.0220(13) 0.0208(15) 0.0267(15) -0.0017(12) 0.0013(11) 0.0063(11)
C3 0.0300(15) 0.0243(16) 0.0288(15) 0.0022(13) -0.0030(12) 0.0082(13)
C4 0.0345(16) 0.0271(17) 0.0301(16) 0.0076(13) 0.0036(13) 0.0122(13)
C5 0.052(2) 0.040(2) 0.0352(18) 0.0026(16) 0.0102(16) 0.0061(17)
C6 0.071(3) 0.051(2) 0.045(2) 0.0095(19) 0.0278(19) 0.015(2)
C7 0.052(2) 0.051(2) 0.060(3) 0.022(2) 0.0260(19) 0.0117(19)
C8 0.043(2) 0.044(2) 0.057(2) 0.0175(19) 0.0072(17) -0.0014(17)
C9 0.0437(19) 0.038(2) 0.0348(18) 0.0049(15) 0.0044(15) -0.0016(15)
C17 0.0331(16) 0.0255(16) 0.0340(16) 0.0032(14) 0.0033(13) 0.0064(13)
C26 0.049(2) 0.038(2) 0.0419(19) -0.0048(17) 0.0031(16) -0.0201(17)
C30 0.046(2) 0.0242(18) 0.059(2) -0.0138(17) -0.0061(17) -0.0031(15)
C29 0.0355(17) 0.039(2) 0.046(2) -0.0212(17) 0.0009(15) -0.0015(15)
C28 0.0314(16) 0.0348(18) 0.0345(17) -0.0130(15) -0.0031(13) -0.0037(14)
C33 0.043(2) 0.064(3) 0.048(2) -0.0043(19) -0.0171(17) -0.0054(19)
C27 0.0285(16) 0.0372(19) 0.0434(19) -0.0147(16) 0.0058(14) -0.0100(14)
C32 0.0303(18) 0.067(3) 0.071(3) -0.033(2) 0.0140(17) -0.0091(18)
C34 0.058(3) 0.082(3) 0.066(3) -0.049(3) 0.012(2) 0.002(2)
C35 0.092(4) 0.025(2) 0.107(4) -0.016(2) -0.028(3) 0.007(2)
C31 0.073(3) 0.083(3) 0.059(3) 0.014(2) 0.003(2) -0.047(3)
B1 0.0200(15) 0.0201(16) 0.0210(15) -0.0001(13) 0.0027(12) -0.0015(12)

loop_
_atom_type_symbol
_atom_type_description
_atom_type_scat_dispersion_real
_atom_type_scat_dispersion_imag
_atom_type_scat_source
C C 0.0033 0.0016 'International Tables Vol C Tables 4.2.6.8 and 6.1.1.4'
H H 0.0000 0.0000 'International Tables Vol C Tables 4.2.6.8 and 6.1.1.4'
B B 0.0013 0.0007 'International Tables Vol C Tables 4.2.6.8 and 6.1.1.4'
F F 0.0171 0.0103 'International Tables Vol C Tables 4.2.6.8 and 6.1.1.4'
P P 0.1023 0.0942 'International Tables Vol C Tables 4.2.6.8 and 6.1.1.4'
Ir Ir -1.4442 7.9887 'International Tables Vol C Tables 4.2.6.8 and 6.1.1.4'

loop_
_geom_angle_atom_site_label_1
_geom_angle_atom_site_label_2
_geom_angle_atom_site_label_3
_geom_angle
C18 Ir1 C2 107.09(11)
C18 Ir1 C30 98.10(13)
C2 Ir1 C30 154.66(12)
C18 Ir1 C29 92.43(12)
C2 Ir1 C29 135.81(12)
C30 Ir1 C29 37.60(13)
C18 Ir1 C3 84.80(11)
C2 Ir1 C3 37.09(11)
C30 Ir1 C3 147.24(12)
C29 Ir1 C3 109.92(13)
C18 Ir1 C26 133.29(13)
C2 Ir1 C26 118.58(12)
C30 Ir1 C26 37.60(13)
C29 Ir1 C26 61.83(13)
C3 Ir1 C26 138.81(12)
C18 Ir1 P1 77.72(9)
C2 Ir1 P1 84.07(7)
C30 Ir1 P1 104.40(10)
C29 Ir1 P1 139.59(10)
C3 Ir1 P1 108.07(8)
C26 Ir1 P1 96.92(9)
C18 Ir1 C28 120.62(12)
C2 Ir1 C28 101.60(11)
C30 Ir1 C28 61.78(13)
C29 Ir1 C28 36.53(12)
C3 Ir1 C28 88.56(12)
C26 Ir1 C28 60.67(12)
P1 Ir1 C28 156.99(9)
C18 Ir1 C27 153.44(12)
C2 Ir1 C27 93.46(11)
C30 Ir1 C27 61.66(13)
C29 Ir1 C27 61.02(12)
C3 Ir1 C27 103.12(12)
C26 Ir1 C27 36.04(13)
P1 Ir1 C27 122.01(9)
C28 Ir1 C27 36.16(12)
C17 P1 C24 99.58(13)
C17 P1 C15 111.46(14)
C24 P1 C15 112.20(13)
C17 P1 Ir1 113.92(11)
C24 P1 Ir1 104.66(10)
C15 P1 Ir1 113.91(9)
C62 C63 C64 118.3(3)
C62 C63 H63 120.8
C64 C63 H63 120.8
C63 C62 C61 120.5(3)
C63 C62 C67 120.7(3)
C61 C62 C67 118.8(3)
C62 C61 C60 122.5(3)
C62 C61 H61 118.7
C60 C61 H61 118.7
C61 C60 C65 115.7(2)
C61 C60 B1 121.9(2)
C65 C60 B1 122.1(2)
C45 C44 C49 115.6(3)
C45 C44 B1 121.6(2)
C49 C44 B1 122.7(3)
C46 C45 C44 122.8(3)
C46 C45 H45 118.6
C44 C45 H45 118.6
C45 C46 C47 120.4(3)
C45 C46 C50 119.3(3)
C47 C46 C50 120.3(3)
F1 C50 F18 108.0(3)
F1 C50 F17 106.2(3)
F18 C50 F17 103.8(3)
F1 C50 C46 113.4(3)
F18 C50 C46 113.0(3)
F17 C50 C46 111.8(3)
F4 C66 F3 105.8(3)
F4 C66 F2 105.5(3)
F3 C66 F2 105.0(3)
F4 C66 C64 113.3(3)
F3 C66 C64 113.8(2)
F2 C66 C64 112.6(2)
C63 C64 C65 121.0(3)
C63 C64 C66 118.8(2)
C65 C64 C66 120.3(3)
C64 C65 C60 122.0(3)
C64 C65 H65 119.0
C60 C65 H65 119.0
F5 C67 F7 107.3(3)
F5 C67 F6 105.6(3)
F7 C67 F6 104.0(3)
F5 C67 C62 113.6(3)
F7 C67 C62 113.1(3)
F6 C67 C62 112.4(3)
C57 C52 C53 115.4(3)
C57 C52 B1 121.4(2)
C53 C52 B1 121.9(2)
C56 C57 C52 122.5(3)
C56 C57 H57 118.8
C52 C57 H57 118.8
C57 C56 C55 120.7(3)
C57 C56 C59 120.0(3)
C55 C56 C59 119.2(3)
F10 C59 F8 106.8(3)
F10 C59 F9 105.1(3)
F8 C59 F9 105.6(3)
F10 C59 C56 113.2(3)
F8 C59 C56 112.8(3)
F9 C59 C56 112.7(3)
C54 C55 C56 118.2(3)
C54 C55 H55 120.9
C56 C55 H55 120.9
C55 C54 C53 120.6(3)
C55 C54 C58 121.2(3)
C53 C54 C58 118.2(3)
F11 C58 F13 106.7(3)
F11 C58 F12 106.3(3)
F13 C58 F12 105.3(3)
F11 C58 C54 113.0(3)
F13 C58 C54 112.8(2)
F12 C58 C54 112.3(3)
C54 C53 C52 122.6(3)
C54 C53 H53 118.7
C52 C53 H53 118.7
C48 C49 C44 122.1(3)
C48 C49 H49 119.0
C44 C49 H49 119.0
C47 C48 C49 121.2(3)
C47 C48 C51 120.5(3)
C49 C48 C51 118.3(3)
F16 C51 F15 107.7(3)
F16 C51 F14 105.2(3)
F15 C51 F14 105.8(3)
F16 C51 C48 112.7(3)
F15 C51 C48 112.5(3)
F14 C51 C48 112.3(3)
C48 C47 C46 118.0(3)
C48 C47 H47 121.0
C46 C47 H47 121.0
C41 C36 C37 115.3(2)
C41 C36 B1 121.2(2)
C37 C36 B1 122.6(2)
C36 C41 C40 122.4(3)
C36 C41 H41 118.8
C40 C41 H41 118.8
C39 C40 C41 121.0(3)
C39 C40 C42 121.2(3)
C41 C40 C42 117.7(2)
F19 C42 F21 107.2(3)
F19 C42 F20 105.5(3)
F21 C42 F20 106.3(3)
F19 C42 C40 112.6(2)
F21 C42 C40 113.3(3)
F20 C42 C40 111.4(3)
C40 C39 C38 117.6(3)
C40 C39 H39 121.2
C38 C39 H39 121.2
C37 C38 C39 120.8(3)
C37 C38 C43 119.5(3)
C39 C38 C43 119.7(3)
C38 C37 C36 122.8(3)
C38 C37 H37 118.6
C36 C37 H37 118.6
F24A C43 F23B 56.1(5)
F24A C43 F23A 107.0(8)
F23B C43 F23A 136.0(8)
F24A C43 F22A 106.2(8)
F23B C43 F22A 54.2(5)
F23A C43 F22A 105.9(8)
F24A C43 F22B 57.4(5)
F23B C43 F22B 109.0(4)
F23A C43 F22B 52.9(5)
F22A C43 F22B 133.8(8)
F24A C43 F24B 133.1(8)
F23B C43 F24B 104.9(3)
F23A C43 F24B 54.1(5)
F22A C43 F24B 54.7(5)
F22B C43 F24B 102.4(3)
F24A C43 C38 113.2(8)
F23B C43 C38 112.3(3)
F23A C43 C38 111.7(8)
F22A C43 C38 112.4(8)
F22B C43 C38 113.7(3)
F24B C43 C38 113.7(3)
C19 C18 Ir1 115.4(2)
C19 C18 H18A 108.4
Ir1 C18 H18A 108.4
C19 C18 H18B 108.4
Ir1 C18 H18B 108.4
H18A C18 H18B 107.5
C24 C19 C20 118.6(3)
C24 C19 C18 119.1(3)
C20 C19 C18 122.2(3)
C21 C20 C19 119.8(3)
C21 C20 H20 120.1
C19 C20 H20 120.1
C20 C21 C22 120.8(3)
C20 C21 H21 119.6
C22 C21 H21 119.6
C21 C22 C23 121.8(3)
C21 C22 H22 119.1
C23 C22 H22 119.1
C22 C23 C24 116.6(3)
C22 C23 C25 120.1(3)
C24 C23 C25 123.3(3)
C23 C25 H25A 109.5
C23 C25 H25B 109.5
H25A C25 H25B 109.5
C23 C25 H25C 109.5
H25A C25 H25C 109.5
H25B C25 H25C 109.5
C19 C24 C23 122.4(3)
C19 C24 P1 109.9(2)
C23 C24 P1 127.5(2)
C14 C15 C10 119.7(3)
C14 C15 P1 127.7(2)
C10 C15 P1 112.6(2)
C11 C10 C15 119.9(3)
C11 C10 C1 119.2(3)
C15 C10 C1 120.9(2)
C12 C11 C10 120.2(3)
C12 C11 H11 119.9
C10 C11 H11 119.9
C13 C12 C11 119.9(3)
C13 C12 H12 120.1
C11 C12 H12 120.1
C12 C13 C14 122.5(3)
C12 C13 H13 118.7
C14 C13 H13 118.7
C13 C14 C15 117.7(3)
C13 C14 C16 116.2(3)
C15 C14 C16 126.0(3)
C14 C16 H16A 109.5
C14 C16 H16B 109.5
H16A C16 H16B 109.5
C14 C16 H16C 109.5
H16A C16 H16C 109.5
H16B C16 H16C 109.5
C10 C1 C2 113.1(2)
C10 C1 H1A 109.0
C2 C1 H1A 109.0
C10 C1 H1B 109.0
C2 C1 H1B 109.0
H1A C1 H1B 107.8
C3 C2 C1 125.1(3)
C3 C2 Ir1 73.27(16)
C1 C2 Ir1 120.81(18)
C3 C2 H2 110.9
C1 C2 H2 110.9
Ir1 C2 H2 110.9
C2 C3 C4 130.7(3)
C2 C3 Ir1 69.64(16)
C4 C3 Ir1 125.8(2)
C2 C3 H3 108.4
C4 C3 H3 108.4
Ir1 C3 H3 108.4
C9 C4 C5 116.8(3)
C9 C4 C3 125.7(3)
C5 C4 C3 117.2(3)
C6 C5 C4 121.5(4)
C6 C5 H5 119.2
C4 C5 H5 119.2
C7 C6 C5 120.3(4)
C7 C6 H6 119.8
C5 C6 H6 119.8
C6 C7 C8 119.6(4)
C6 C7 H7 120.2
C8 C7 H7 120.2
C7 C8 C9 120.3(4)
C7 C8 H8 119.8
C9 C8 H8 119.8
C4 C9 C8 121.4(3)
C4 C9 H9 119.3
C8 C9 H9 119.3
P1 C17 H17A 109.5
P1 C17 H17B 109.5
H17A C17 H17B 109.5
P1 C17 H17C 109.5
H17A C17 H17C 109.5
H17B C17 H17C 109.5
C27 C26 C30 108.2(3)
C27 C26 C31 125.0(4)
C30 C26 C31 126.5(4)
C27 C26 Ir1 73.65(19)
C30 C26 Ir1 68.79(19)
C31 C26 Ir1 129.0(2)
C29 C30 C26 107.3(3)
C29 C30 C35 124.8(4)
C26 C30 C35 126.7(4)
C29 C30 Ir1 72.4(2)
C26 C30 Ir1 73.62(19)
C35 C30 Ir1 129.2(3)
C28 C29 C30 108.2(3)
C28 C29 C34 125.6(4)
C30 C29 C34 125.9(3)
C28 C29 Ir1 73.99(18)
C30 C29 Ir1 69.99(18)
C34 C29 Ir1 126.4(3)
C29 C28 C27 108.2(3)
C29 C28 C33 125.9(3)
C27 C28 C33 125.5(3)
C29 C28 Ir1 69.47(17)
C27 C28 Ir1 72.56(17)
C33 C28 Ir1 129.5(2)
C28 C33 H33A 109.5
C28 C33 H33B 109.5
H33A C33 H33B 109.5
C28 C33 H33C 109.5
H33A C33 H33C 109.5
H33B C33 H33C 109.5
C26 C27 C28 108.1(3)
C26 C27 C32 125.4(3)
C28 C27 C32 126.3(3)
C26 C27 Ir1 70.31(18)
C28 C27 Ir1 71.28(17)
C32 C27 Ir1 128.2(2)
C27 C32 H32A 109.5
C27 C32 H32B 109.5
H32A C32 H32B 109.5
C27 C32 H32C 109.5
H32A C32 H32C 109.5
H32B C32 H32C 109.5
C29 C34 H34A 109.5
C29 C34 H34B 109.5
H34A C34 H34B 109.5
C29 C34 H34C 109.5
H34A C34 H34C 109.5
H34B C34 H34C 109.5
C30 C35 H35A 109.5
C30 C35 H35B 109.5
H35A C35 H35B 109.5
C30 C35 H35C 109.5
H35A C35 H35C 109.5
H35B C35 H35C 109.5
C26 C31 H31A 109.5
C26 C31 H31B 109.5
H31A C31 H31B 109.5
C26 C31 H31C 109.5
H31A C31 H31C 109.5
H31B C31 H31C 109.5
C36 B1 C60 112.5(2)
C36 B1 C44 112.2(2)
C60 B1 C44 104.6(2)
C36 B1 C52 100.1(2)
C60 B1 C52 114.3(2)
C44 B1 C52 113.4(2)

loop_
_geom_bond_atom_site_label_1
_geom_bond_atom_site_label_2
_geom_bond_distance
Ir1 C18 2.132(3)
Ir1 C2 2.198(3)
Ir1 C30 2.201(3)
Ir1 C29 2.233(3)
Ir1 C3 2.245(3)
Ir1 C26 2.265(3)
Ir1 P1 2.2789(7)
Ir1 C28 2.292(3)
Ir1 C27 2.308(3)
P1 C17 1.816(3)
P1 C24 1.817(3)
P1 C15 1.833(3)
F1 C50 1.317(4)
F2 C66 1.336(4)
F3 C66 1.323(4)
F4 C66 1.317(4)
F5 C67 1.319(4)
F6 C67 1.335(4)
F7 C67 1.325(4)
F8 C59 1.333(4)
F9 C59 1.335(4)
F10 C59 1.323(4)
F11 C58 1.331(4)
F12 C58 1.337(4)
F13 C58 1.333(4)
F14 C51 1.336(4)
F15 C51 1.334(4)
F16 C51 1.327(4)
F17 C50 1.349(4)
F18 C50 1.324(4)
F19 C42 1.329(4)
F20 C42 1.347(4)
F21 C42 1.334(3)
C63 C62 1.383(4)
C63 C64 1.386(4)
C63 H63 0.9300
C62 C61 1.392(4)
C62 C67 1.491(4)
C61 C60 1.398(4)
C61 H61 0.9300
C60 C65 1.402(4)
C60 B1 1.639(4)
C44 C45 1.394(4)
C44 C49 1.399(4)
C44 B1 1.640(4)
C45 C46 1.388(4)
C45 H45 0.9300
C46 C47 1.394(4)
C46 C50 1.492(5)
C66 C64 1.495(4)
C64 C65 1.390(4)
C65 H65 0.9300
C52 C57 1.397(4)
C52 C53 1.400(4)
C52 B1 1.643(4)
C57 C56 1.387(4)
C57 H57 0.9300
C56 C55 1.389(4)
C56 C59 1.492(4)
C55 C54 1.380(4)
C55 H55 0.9300
C54 C53 1.390(4)
C54 C58 1.495(4)
C53 H53 0.9300
C49 C48 1.393(4)
C49 H49 0.9300
C48 C47 1.376(4)
C48 C51 1.494(4)
C47 H47 0.9300
C36 C41 1.395(4)
C36 C37 1.401(4)
C36 B1 1.637(4)
C41 C40 1.395(4)
C41 H41 0.9300
C40 C39 1.387(4)
C40 C42 1.497(4)
C39 C38 1.391(4)
C39 H39 0.9300
C38 C37 1.384(4)
C38 C43 1.484(4)
C37 H37 0.9300
C43 F24A 1.295(11)
C43 F23B 1.300(5)
C43 F23A 1.302(11)
C43 F22A 1.305(11)
C43 F22B 1.317(4)
C43 F24B 1.328(4)
C18 C19 1.500(4)
C18 H18A 0.9700
C18 H18B 0.9700
C19 C24 1.391(4)
C19 C20 1.397(4)
C20 C21 1.374(5)
C20 H20 0.9300
C21 C22 1.379(5)
C21 H21 0.9300
C22 C23 1.391(4)
C22 H22 0.9300
C23 C24 1.407(4)
C23 C25 1.507(5)
C25 H25A 0.9600
C25 H25B 0.9600
C25 H25C 0.9600
C15 C14 1.409(4)
C15 C10 1.414(4)
C10 C11 1.389(4)
C10 C1 1.498(4)
C11 C12 1.381(4)
C11 H11 0.9300
C12 C13 1.366(5)
C12 H12 0.9300
C13 C14 1.398(4)
C13 H13 0.9300
C14 C16 1.512(5)
C16 H16A 0.9600
C16 H16B 0.9600
C16 H16C 0.9600
C1 C2 1.511(4)
C1 H1A 0.9700
C1 H1B 0.9700
C2 C3 1.414(4)
C2 H2 0.9800
C3 C4 1.487(4)
C3 H3 0.9800
C4 C9 1.389(5)
C4 C5 1.398(4)
C5 C6 1.383(5)
C5 H5 0.9300
C6 C7 1.369(6)
C6 H6 0.9300
C7 C8 1.370(6)
C7 H7 0.9300
C8 C9 1.391(5)
C8 H8 0.9300
C9 H9 0.9300
C17 H17A 0.9600
C17 H17B 0.9600
C17 H17C 0.9600
C26 C27 1.415(5)
C26 C30 1.440(5)
C26 C31 1.509(5)
C30 C29 1.429(5)
C30 C35 1.502(5)
C29 C28 1.419(5)
C29 C34 1.511(5)
C28 C27 1.428(5)
C28 C33 1.496(5)
C33 H33A 0.9600
C33 H33B 0.9600
C33 H33C 0.9600
C27 C32 1.496(5)
C32 H32A 0.9600
C32 H32B 0.9600
C32 H32C 0.9600
C34 H34A 0.9600
C34 H34B 0.9600
C34 H34C 0.9600
C35 H35A 0.9600
C35 H35B 0.9600
C35 H35C 0.9600
C31 H31A 0.9600
C31 H31B 0.9600
C31 H31C 0.9600

loop_
_geom_torsion_atom_site_label_1
_geom_torsion_atom_site_label_2
_geom_torsion_atom_site_label_3
_geom_torsion_atom_site_label_4
_geom_torsion
C18 Ir1 P1 C17 79.17(14)
C2 Ir1 P1 C17 -171.87(13)
C30 Ir1 P1 C17 -16.16(15)
C29 Ir1 P1 C17 0.05(18)
C3 Ir1 P1 C17 159.47(14)
C26 Ir1 P1 C17 -53.71(15)
C28 Ir1 P1 C17 -66.0(2)
C27 Ir1 P1 C17 -81.49(15)
C18 Ir1 P1 C24 -28.55(13)
C2 Ir1 P1 C24 80.42(12)
C30 Ir1 P1 C24 -123.88(14)
C29 Ir1 P1 C24 -107.67(17)
C3 Ir1 P1 C24 51.75(13)
C26 Ir1 P1 C24 -161.43(14)
C28 Ir1 P1 C24 -173.8(2)
C27 Ir1 P1 C24 170.80(14)
C18 Ir1 P1 C15 -151.45(13)
C2 Ir1 P1 C15 -42.49(13)
C30 Ir1 P1 C15 113.22(15)
C29 Ir1 P1 C15 129.43(17)
C3 Ir1 P1 C15 -71.15(13)
C26 Ir1 P1 C15 75.67(14)
C28 Ir1 P1 C15 63.3(2)
C27 Ir1 P1 C15 47.89(15)
C64 C63 C62 C61 -0.8(4)
C64 C63 C62 C67 179.2(3)
C63 C62 C61 C60 1.5(4)
C67 C62 C61 C60 -178.5(3)
C62 C61 C60 C65 -1.0(4)
C62 C61 C60 B1 -174.4(3)
C49 C44 C45 C46 0.0(4)
B1 C44 C45 C46 175.2(3)
C44 C45 C46 C47 2.0(4)
C44 C45 C46 C50 -179.0(3)
C45 C46 C50 F1 168.4(3)
C47 C46 C50 F1 -12.5(5)
C45 C46 C50 F18 45.0(4)
C47 C46 C50 F18 -135.9(3)
C45 C46 C50 F17 -71.6(4)
C47 C46 C50 F17 107.5(3)
C62 C63 C64 C65 -0.4(4)
C62 C63 C64 C66 178.0(3)
F4 C66 C64 C63 -81.8(3)
F3 C66 C64 C63 157.3(3)
F2 C66 C64 C63 37.9(4)
F4 C66 C64 C65 96.6(3)
F3 C66 C64 C65 -24.3(4)
F2 C66 C64 C65 -143.6(3)
C63 C64 C65 C60 1.0(4)
C66 C64 C65 C60 -177.4(3)
C61 C60 C65 C64 -0.2(4)
B1 C60 C65 C64 173.1(3)
C63 C62 C67 F5 -7.2(5)
C61 C62 C67 F5 172.8(3)
C63 C62 C67 F7 115.5(3)
C61 C62 C67 F7 -64.5(4)
C63 C62 C67 F6 -127.0(3)
C61 C62 C67 F6 53.0(4)
C53 C52 C57 C56 -1.5(4)
B1 C52 C57 C56 165.9(3)
C52 C57 C56 C55 2.0(4)
C52 C57 C56 C59 -178.5(3)
C57 C56 C59 F10 32.0(4)
C55 C56 C59 F10 -148.5(3)
C57 C56 C59 F8 153.4(3)
C55 C56 C59 F8 -27.0(4)
C57 C56 C59 F9 -87.1(4)
C55 C56 C59 F9 92.4(4)
C57 C56 C55 C54 -0.7(4)
C59 C56 C55 C54 179.8(3)
C56 C55 C54 C53 -1.0(4)
C56 C55 C54 C58 -179.0(3)
C55 C54 C58 F11 -1.3(4)
C53 C54 C58 F11 -179.3(3)
C55 C54 C58 F13 -122.3(3)
C53 C54 C58 F13 59.6(4)
C55 C54 C58 F12 119.0(3)
C53 C54 C58 F12 -59.1(4)
C55 C54 C53 C52 1.4(4)
C58 C54 C53 C52 179.5(3)
C57 C52 C53 C54 -0.2(4)
B1 C52 C53 C54 -167.6(2)
C45 C44 C49 C48 -2.3(4)
B1 C44 C49 C48 -177.3(2)
C44 C49 C48 C47 2.5(4)
C44 C49 C48 C51 -177.1(3)
C47 C48 C51 F16 112.2(3)
C49 C48 C51 F16 -68.2(4)
C47 C48 C51 F15 -9.9(4)
C49 C48 C51 F15 169.7(3)
C47 C48 C51 F14 -129.2(3)
C49 C48 C51 F14 50.4(4)
C49 C48 C47 C46 -0.4(4)
C51 C48 C47 C46 179.2(3)
C45 C46 C47 C48 -1.8(4)
C50 C46 C47 C48 179.2(3)
C37 C36 C41 C40 0.2(4)
B1 C36 C41 C40 169.7(2)
C36 C41 C40 C39 0.5(4)
C36 C41 C40 C42 -177.2(3)
C39 C40 C42 F19 117.3(3)
C41 C40 C42 F19 -64.9(4)
C39 C40 C42 F21 -4.6(4)
C41 C40 C42 F21 173.2(3)
C39 C40 C42 F20 -124.4(3)
C41 C40 C42 F20 53.4(4)
C41 C40 C39 C38 -0.6(4)
C42 C40 C39 C38 177.1(3)
C40 C39 C38 C37 0.0(4)
C40 C39 C38 C43 -177.4(3)
C39 C38 C37 C36 0.8(5)
C43 C38 C37 C36 178.2(3)
C41 C36 C37 C38 -0.9(4)
B1 C36 C37 C38 -170.2(3)
C37 C38 C43 F24A -28.0(7)
C39 C38 C43 F24A 149.4(7)
C37 C38 C43 F23B -89.3(4)
C39 C38 C43 F23B 88.1(5)
C37 C38 C43 F23A 92.8(6)
C39 C38 C43 F23A -89.8(6)
C37 C38 C43 F22A -148.3(6)
C39 C38 C43 F22A 29.1(7)
C37 C38 C43 F22B 35.1(5)
C39 C38 C43 F22B -147.5(4)
C37 C38 C43 F24B 151.8(3)
C39 C38 C43 F24B -30.8(5)
C2 Ir1 C18 C19 -47.2(2)
C30 Ir1 C18 C19 135.7(2)
C29 Ir1 C18 C19 173.0(2)
C3 Ir1 C18 C19 -77.2(2)
C26 Ir1 C18 C19 120.6(2)
P1 Ir1 C18 C19 32.6(2)
C28 Ir1 C18 C19 -162.4(2)
C27 Ir1 C18 C19 173.7(2)
Ir1 C18 C19 C24 -27.4(3)
Ir1 C18 C19 C20 155.2(2)
C24 C19 C20 C21 0.3(5)
C18 C19 C20 C21 177.8(3)
C19 C20 C21 C22 -1.4(5)
C20 C21 C22 C23 0.6(5)
C21 C22 C23 C24 1.1(5)
C21 C22 C23 C25 -178.9(3)
C20 C19 C24 C23 1.4(4)
C18 C19 C24 C23 -176.1(3)
C20 C19 C24 P1 177.1(2)
C18 C19 C24 P1 -0.4(3)
C22 C23 C24 C19 -2.1(4)
C25 C23 C24 C19 177.9(3)
C22 C23 C24 P1 -176.9(2)
C25 C23 C24 P1 3.1(4)
C17 P1 C24 C19 -93.7(2)
C15 P1 C24 C19 148.3(2)
Ir1 P1 C24 C19 24.3(2)
C17 P1 C24 C23 81.7(3)
C15 P1 C24 C23 -36.3(3)
Ir1 P1 C24 C23 -160.4(2)
C17 P1 C15 C14 6.0(3)
C24 P1 C15 C14 116.8(3)
Ir1 P1 C15 C14 -124.6(2)
C17 P1 C15 C10 -175.2(2)
C24 P1 C15 C10 -64.5(2)
Ir1 P1 C15 C10 54.2(2)
C14 C15 C10 C11 -0.2(4)
P1 C15 C10 C11 -179.1(2)
C14 C15 C10 C1 -178.7(3)
P1 C15 C10 C1 2.4(3)
C15 C10 C11 C12 0.6(4)
C1 C10 C11 C12 179.2(3)
C10 C11 C12 C13 -0.2(4)
C11 C12 C13 C14 -0.7(5)
C12 C13 C14 C15 1.1(4)
C12 C13 C14 C16 -178.0(3)
C10 C15 C14 C13 -0.6(4)
P1 C15 C14 C13 178.1(2)
C10 C15 C14 C16 178.4(3)
P1 C15 C14 C16 -2.9(5)
C11 C10 C1 C2 114.8(3)
C15 C10 C1 C2 -66.6(3)
C10 C1 C2 C3 156.7(3)
C10 C1 C2 Ir1 66.2(3)
C18 Ir1 C2 C3 -55.68(19)
C30 Ir1 C2 C3 117.7(3)
C29 Ir1 C2 C3 56.6(2)
C26 Ir1 C2 C3 134.46(18)
P1 Ir1 C2 C3 -130.88(16)
C28 Ir1 C2 C3 71.70(18)
C27 Ir1 C2 C3 107.28(18)
C18 Ir1 C2 C1 65.6(2)
C30 Ir1 C2 C1 -121.0(3)
C29 Ir1 C2 C1 177.9(2)
C3 Ir1 C2 C1 121.3(3)
C26 Ir1 C2 C1 -104.2(2)
P1 Ir1 C2 C1 -9.6(2)
C28 Ir1 C2 C1 -167.0(2)
C27 Ir1 C2 C1 -131.4(2)
C1 C2 C3 C4 4.0(5)
Ir1 C2 C3 C4 120.2(3)
C1 C2 C3 Ir1 -116.3(3)
C18 Ir1 C3 C2 127.56(18)
C30 Ir1 C3 C2 -135.5(2)
C29 Ir1 C3 C2 -141.74(17)
C26 Ir1 C3 C2 -72.1(2)
P1 Ir1 C3 C2 52.29(17)
C28 Ir1 C3 C2 -111.52(17)
C27 Ir1 C3 C2 -78.15(18)
C18 Ir1 C3 C4 1.5(3)
C2 Ir1 C3 C4 -126.1(3)
C30 Ir1 C3 C4 98.3(3)
C29 Ir1 C3 C4 92.2(3)
C26 Ir1 C3 C4 161.8(2)
P1 Ir1 C3 C4 -73.8(3)
C28 Ir1 C3 C4 122.4(3)
C27 Ir1 C3 C4 155.7(2)
C2 C3 C4 C9 9.0(5)
Ir1 C3 C4 C9 102.0(3)
C2 C3 C4 C5 -177.3(3)
Ir1 C3 C4 C5 -84.2(3)
C9 C4 C5 C6 0.2(5)
C3 C4 C5 C6 -174.2(3)
C4 C5 C6 C7 -0.1(6)
C5 C6 C7 C8 -0.1(6)
C6 C7 C8 C9 0.1(6)
C5 C4 C9 C8 -0.1(5)
C3 C4 C9 C8 173.7(3)
C7 C8 C9 C4 0.0(5)
C18 Ir1 C26 C27 142.6(2)
C2 Ir1 C26 C27 -50.8(2)
C30 Ir1 C26 C27 117.5(3)
C29 Ir1 C26 C27 78.6(2)
C3 Ir1 C26 C27 -10.0(3)
P1 Ir1 C26 C27 -137.81(18)
C28 Ir1 C26 C27 36.70(19)
C18 Ir1 C26 C30 25.0(3)
C2 Ir1 C26 C30 -168.34(19)
C29 Ir1 C26 C30 -39.0(2)
C3 Ir1 C26 C30 -127.5(2)
P1 Ir1 C26 C30 104.7(2)
C28 Ir1 C26 C30 -80.8(2)
C27 Ir1 C26 C30 -117.5(3)
C18 Ir1 C26 C31 -95.4(4)
C2 Ir1 C26 C31 71.2(4)
C30 Ir1 C26 C31 -120.4(5)
C29 Ir1 C26 C31 -159.4(4)
C3 Ir1 C26 C31 112.1(4)
P1 Ir1 C26 C31 -15.8(4)
C28 Ir1 C26 C31 158.8(4)
C27 Ir1 C26 C31 122.1(5)
C27 C26 C30 C29 1.5(4)
C31 C26 C30 C29 -171.4(3)
Ir1 C26 C30 C29 65.1(2)
C27 C26 C30 C35 169.4(3)
C31 C26 C30 C35 -3.5(6)
Ir1 C26 C30 C35 -127.0(4)
C27 C26 C30 Ir1 -63.6(2)
C31 C26 C30 Ir1 123.5(3)
C18 Ir1 C30 C29 83.4(2)
C2 Ir1 C30 C29 -90.2(3)
C3 Ir1 C30 C29 -9.6(3)
C26 Ir1 C30 C29 -114.7(3)
P1 Ir1 C30 C29 162.74(17)
C28 Ir1 C30 C29 -37.08(19)
C27 Ir1 C30 C29 -78.4(2)
C18 Ir1 C30 C26 -161.9(2)
C2 Ir1 C30 C26 24.5(4)
C29 Ir1 C30 C26 114.7(3)
C3 Ir1 C30 C26 105.1(3)
P1 Ir1 C30 C26 -82.5(2)
C28 Ir1 C30 C26 77.6(2)
C27 Ir1 C30 C26 36.4(2)
C18 Ir1 C30 C35 -37.5(4)
C2 Ir1 C30 C35 148.9(4)
C29 Ir1 C30 C35 -120.9(5)
C3 Ir1 C30 C35 -130.5(4)
C26 Ir1 C30 C35 124.4(5)
P1 Ir1 C30 C35 41.8(4)
C28 Ir1 C30 C35 -158.0(5)
C27 Ir1 C30 C35 160.7(5)
C26 C30 C29 C28 -1.3(4)
C35 C30 C29 C28 -169.5(4)
Ir1 C30 C29 C28 64.6(2)
C26 C30 C29 C34 173.1(3)
C35 C30 C29 C34 4.9(6)
Ir1 C30 C29 C34 -121.1(4)
C26 C30 C29 Ir1 -65.9(2)
C35 C30 C29 Ir1 125.9(4)
C18 Ir1 C29 C28 143.1(2)
C2 Ir1 C29 C28 25.3(3)
C30 Ir1 C29 C28 -116.8(3)
C3 Ir1 C29 C28 57.7(2)
C26 Ir1 C29 C28 -77.8(2)
P1 Ir1 C29 C28 -143.12(17)
C27 Ir1 C29 C28 -36.6(2)
C18 Ir1 C29 C30 -100.1(2)
C2 Ir1 C29 C30 142.1(2)
C3 Ir1 C29 C30 174.5(2)
C26 Ir1 C29 C30 39.0(2)
P1 Ir1 C29 C30 -26.3(3)
C28 Ir1 C29 C30 116.8(3)
C27 Ir1 C29 C30 80.2(2)
C18 Ir1 C29 C34 20.4(4)
C2 Ir1 C29 C34 -97.4(4)
C30 Ir1 C29 C34 120.5(4)
C3 Ir1 C29 C34 -65.0(4)
C26 Ir1 C29 C34 159.5(4)
P1 Ir1 C29 C34 94.2(4)
C28 Ir1 C29 C34 -122.7(4)
C27 Ir1 C29 C34 -159.3(4)
C30 C29 C28 C27 0.6(4)
C34 C29 C28 C27 -173.8(3)
Ir1 C29 C28 C27 62.6(2)
C30 C29 C28 C33 173.4(3)
C34 C29 C28 C33 -0.9(6)
Ir1 C29 C28 C33 -124.5(3)
C30 C29 C28 Ir1 -62.0(2)
C34 C29 C28 Ir1 123.6(4)
C18 Ir1 C28 C29 -44.3(2)
C2 Ir1 C28 C29 -162.3(2)
C30 Ir1 C28 C29 38.2(2)
C3 Ir1 C28 C29 -127.3(2)
C26 Ir1 C28 C29 81.3(2)
P1 Ir1 C28 C29 95.4(3)
C27 Ir1 C28 C29 117.9(3)
C18 Ir1 C28 C27 -162.12(19)
C2 Ir1 C28 C27 79.8(2)
C30 Ir1 C28 C27 -79.7(2)
C29 Ir1 C28 C27 -117.9(3)
C3 Ir1 C28 C27 114.8(2)
C26 Ir1 C28 C27 -36.6(2)
P1 Ir1 C28 C27 -22.5(3)
C18 Ir1 C28 C33 75.9(3)
C2 Ir1 C28 C33 -42.2(3)
C30 Ir1 C28 C33 158.3(4)
C29 Ir1 C28 C33 120.1(4)
C3 Ir1 C28 C33 -7.2(3)
C26 Ir1 C28 C33 -158.6(4)
P1 Ir1 C28 C33 -144.5(3)
C27 Ir1 C28 C33 -122.0(4)
C30 C26 C27 C28 -1.1(4)
C31 C26 C27 C28 171.9(3)
Ir1 C26 C27 C28 -61.6(2)
C30 C26 C27 C32 -176.0(3)
C31 C26 C27 C32 -2.9(5)
Ir1 C26 C27 C32 123.5(3)
C30 C26 C27 Ir1 60.5(2)
C31 C26 C27 Ir1 -126.5(3)
C29 C28 C27 C26 0.3(4)
C33 C28 C27 C26 -172.5(3)
Ir1 C28 C27 C26 61.0(2)
C29 C28 C27 C32 175.2(3)
C33 C28 C27 C32 2.3(5)
Ir1 C28 C27 C32 -124.2(3)
C29 C28 C27 Ir1 -60.6(2)
C33 C28 C27 Ir1 126.5(3)
C18 Ir1 C27 C26 -81.8(3)
C2 Ir1 C27 C26 137.0(2)
C30 Ir1 C27 C26 -37.9(2)
C29 Ir1 C27 C26 -81.0(2)
C3 Ir1 C27 C26 173.3(2)
P1 Ir1 C27 C26 51.8(2)
C28 Ir1 C27 C26 -118.0(3)
C18 Ir1 C27 C28 36.2(4)
C2 Ir1 C27 C28 -105.0(2)
C30 Ir1 C27 C28 80.1(2)
C29 Ir1 C27 C28 37.0(2)
C3 Ir1 C27 C28 -68.7(2)
C26 Ir1 C27 C28 118.0(3)
P1 Ir1 C27 C28 169.84(16)
C18 Ir1 C27 C32 158.1(3)
C2 Ir1 C27 C32 16.9(4)
C30 Ir1 C27 C32 -158.0(4)
C29 Ir1 C27 C32 158.9(4)
C3 Ir1 C27 C32 53.2(4)
C26 Ir1 C27 C32 -120.1(4)
P1 Ir1 C27 C32 -68.2(4)
C28 Ir1 C27 C32 121.9(4)
C41 C36 B1 C60 156.1(2)
C37 C36 B1 C60 -35.1(4)
C41 C36 B1 C44 38.5(3)
C37 C36 B1 C44 -152.8(2)
C41 C36 B1 C52 -82.1(3)
C37 C36 B1 C52 86.7(3)
C61 C60 B1 C36 -34.6(4)
C65 C60 B1 C36 152.4(2)
C61 C60 B1 C44 87.5(3)
C65 C60 B1 C44 -85.5(3)
C61 C60 B1 C52 -147.9(3)
C65 C60 B1 C52 39.1(4)
C45 C44 B1 C36 40.3(3)
C49 C44 B1 C36 -144.9(3)
C45 C44 B1 C60 -81.9(3)
C49 C44 B1 C60 92.9(3)
C45 C44 B1 C52 152.9(2)
C49 C44 B1 C52 -32.3(4)
C57 C52 B1 C36 -77.9(3)
C53 C52 B1 C36 88.7(3)
C57 C52 B1 C60 42.5(3)
C53 C52 B1 C60 -150.9(2)
C57 C52 B1 C44 162.3(2)
C53 C52 B1 C44 -31.0(4)
